data_7715349
loop_
_publ_author_name
'Qin, Wen-Wen'
'Long, Bing-Fan'
'Zhu, Zhong-Hong'
'Wang, Hai-Ling'
'Liang, Fu-Pei'
'Zou, Hua-Hong'

_publ_section_title
;
 Coordination recognition of differential template units of lanthanide
 chiral chain.
;
_journal_issue 8
_journal_name_full 'Dalton transactions (Cambridge, England : 2003)'
_journal_page_first 3675
_journal_page_last 3684
_journal_paper_doi 10.1039/d3dt04028c
_journal_volume 53
_journal_year 2024
_chemical_absolute_configuration rmad
_chemical_formula_moiety 'C26 H25 Cl3 Dy2 N6 O8, Cl, 2(C H4 O), 2[CH3OH], 1[H2O]'
_chemical_formula_sum 'C30 H43 Cl4 Dy2 N6 O13'
_chemical_formula_weight 1162.50
_space_group_crystal_system orthorhombic
_space_group_IT_number 19
_space_group_name_Hall 'P 2ac 2ab'
_space_group_name_H-M_alt 'P 21 21 21'
_atom_sites_solution_hydrogens mixed
_atom_sites_solution_primary iterative
_audit_creation_date 2024-01-22
_audit_creation_method
;
Olex2 1.3
(compiled 2020.11.12 svn.r5f609507 for OlexSys, GUI svn.r6408)
;
_audit_update_record
;
2024-01-23 deposited with the CCDC.	2024-01-26 downloaded from the CCDC.
;
_cell_angle_alpha 90
_cell_angle_beta 90
_cell_angle_gamma 90
_cell_formula_units_Z 4
_cell_length_a 13.06030(10)
_cell_length_b 17.6285(2)
_cell_length_c 17.9734(2)
_cell_measurement_reflns_used 15237
_cell_measurement_temperature 100.00(10)
_cell_measurement_theta_max 74.9140
_cell_measurement_theta_min 3.5150
_cell_volume 4138.08(7)
_computing_cell_refinement 'CrysAlisPro 1.171.40.80a (Rigaku OD, 2020)'
_computing_data_collection 'CrysAlisPro 1.171.40.80a (Rigaku OD, 2020)'
_computing_data_reduction 'CrysAlisPro 1.171.40.80a (Rigaku OD, 2020)'
_computing_molecular_graphics 'Olex2 1.3 (Dolomanov et al., 2009)'
_computing_publication_material 'Olex2 1.3 (Dolomanov et al., 2009)'
_computing_structure_refinement 'SHELXL 2018/3 (Sheldrick, 2015)'
_computing_structure_solution 'olex2.solve 1.3 (Bourhis et al., 2015)'
_diffrn_ambient_environment N~2~
_diffrn_ambient_temperature 100.00(10)
_diffrn_detector 'Hybrid Pixel Array Detector'
_diffrn_detector_area_resol_mean 10.0000
_diffrn_detector_type HyPix
_diffrn_measured_fraction_theta_full 1.000
_diffrn_measured_fraction_theta_max 1.000
_diffrn_measurement_details
;
List of Runs (angles in degrees, time in seconds):

  # Type    Start    End  Width  t~exp~   \w     \q     \k     \f   Frames
#--------------------------------------------------------------------------
  1  \w     -1.00  26.00   0.50    0.50    --   43.18 -19.00 -30.00   54
  2  \w     36.00  71.00   0.50    2.50    --  109.26 -61.00-150.00   70
  3  \w     38.00  69.00   0.50    2.50    --  109.26 -61.00-180.00   62
  4  \w     35.00  60.00   0.50    2.50    --  109.26 -61.00 -90.00   50
  5  \w     40.00  91.00   0.50    2.50    --  109.26 -77.00 -30.00  102
  6  \w     43.00  70.00   0.50    2.50    --  109.26 -61.00  30.00   54
  7  \w     42.00  67.00   0.50    2.50    --  109.26 -61.00   0.00   50
  8  \w     38.00  83.00   0.50    2.50    --  109.26-125.00 -60.00   90
  9  \w     38.00  91.00   0.50    2.50    --  109.26-125.00-150.00  106
 10  \w     44.00  71.00   0.50    2.50    --  109.26 -61.00  90.00   54
 11  \w     36.00  70.00   0.50    2.50    --  109.26 -61.00 120.00   68
 12  \w     82.00 177.00   0.50    2.50    --  109.26  77.00  90.00  190
 13  \w    111.00 168.00   0.50    2.50    --  109.26  94.00 173.00  114
 14  \w    129.00 177.00   0.50    2.50    --  109.26  45.00-150.00   96
 15  \w    147.00 176.00   0.50    2.50    --  109.26 125.00-180.00   58
 16  \w    110.00 136.00   0.50    2.50    --  109.26 125.00-180.00   52
 17  \w      2.00  29.00   0.50    0.50    --  -43.18  19.00-180.00   54
 18  \w    -48.00 -14.00   0.50    2.50    --  -90.25  43.00 -37.00   68
 19  \w    -79.00  30.00   0.50    0.50    --  -43.18  94.00 173.00  218
 20  \w    -44.00 -17.00   0.50    2.50    --  -90.25  45.00  30.00   54
 21  \w    -71.00 -46.00   0.50    2.50    --  -90.25  61.00 120.00   50
 22  \w    -45.00 -16.00   0.50    2.50    --  -90.25 125.00  30.00   58
 23  \w    -84.00 -14.00   0.50    0.50    --  -43.18 125.00 -60.00  140
 24  \w   -166.00 -67.00   0.50    2.50    --  -90.25 -43.00 171.00  198
 25  \w   -163.00 -99.00   0.50    2.50    --  -90.25 -92.00 -37.00  128
;
_diffrn_measurement_device 'four-circle diffractometer'
_diffrn_measurement_device_type 'XtaLAB Synergy, Dualflex, HyPix'
_diffrn_measurement_method '\w scans'
_diffrn_orient_matrix_type 'CrysAlisPro convention (1999,Acta A55,543-557)'
_diffrn_orient_matrix_UB_11 0.0252159000
_diffrn_orient_matrix_UB_12 0.0763406000
_diffrn_orient_matrix_UB_13 -0.0375826000
_diffrn_orient_matrix_UB_21 0.0587012000
_diffrn_orient_matrix_UB_22 0.0253015000
_diffrn_orient_matrix_UB_23 0.0701372000
_diffrn_orient_matrix_UB_31 0.0991111000
_diffrn_orient_matrix_UB_32 -0.0342488000
_diffrn_orient_matrix_UB_33 -0.0318790000
_diffrn_radiation_monochromator mirror
_diffrn_radiation_probe x-ray
_diffrn_radiation_type 'Cu K\a'
_diffrn_radiation_wavelength 1.54184
_diffrn_reflns_av_R_equivalents 0.0516
_diffrn_reflns_av_unetI/netI 0.0429
_diffrn_reflns_Laue_measured_fraction_full 1.000
_diffrn_reflns_Laue_measured_fraction_max 1.000
_diffrn_reflns_limit_h_max 15
_diffrn_reflns_limit_h_min -14
_diffrn_reflns_limit_k_max 20
_diffrn_reflns_limit_k_min -20
_diffrn_reflns_limit_l_max 21
_diffrn_reflns_limit_l_min -21
_diffrn_reflns_number 26441
_diffrn_reflns_point_group_measured_fraction_full 1.000
_diffrn_reflns_point_group_measured_fraction_max 1.000
_diffrn_reflns_theta_full 66.601
_diffrn_reflns_theta_max 66.601
_diffrn_reflns_theta_min 3.512
_diffrn_source 'micro-focus sealed X-ray tube'
_diffrn_source_type 'PhotonJet (Cu) X-ray Source'
_exptl_absorpt_coefficient_mu 22.046
_exptl_absorpt_correction_T_max 1.00000
_exptl_absorpt_correction_T_min 0.21717
_exptl_absorpt_correction_type multi-scan
_exptl_absorpt_process_details
;
CrysAlisPro 1.171.40.80a (Rigaku Oxford Diffraction, 2020)
Empirical absorption correction using spherical harmonics,
 implemented in SCALE3 ABSPACK scaling algorithm.
;
_exptl_crystal_colour red
_exptl_crystal_colour_primary red
_exptl_crystal_density_diffrn 1.866
_exptl_crystal_description block
_exptl_crystal_F_000 2276
_exptl_crystal_size_max 0.2
_exptl_crystal_size_mid 0.17
_exptl_crystal_size_min 0.15
_refine_diff_density_max 1.543
_refine_diff_density_min -0.896
_refine_diff_density_rms 0.129
_refine_ls_abs_structure_details
;
 Flack x determined using 2981 quotients [(I+)-(I-)]/[(I+)+(I-)]
 (Parsons, Flack and Wagner, Acta Cryst. B69 (2013) 249-259).
;
_refine_ls_abs_structure_Flack 0.008(3)
_refine_ls_extinction_method none
_refine_ls_goodness_of_fit_ref 1.045
_refine_ls_hydrogen_treatment mixed
_refine_ls_matrix_type full
_refine_ls_number_parameters 456
_refine_ls_number_reflns 7307
_refine_ls_number_restraints 36
_refine_ls_restrained_S_all 1.051
_refine_ls_R_factor_all 0.0416
_refine_ls_R_factor_gt 0.0403
_refine_ls_shift/su_max 0.001
_refine_ls_shift/su_mean 0.000
_refine_ls_structure_factor_coef Fsqd
_refine_ls_weighting_details 'w=1/[\s^2^(Fo^2^)+(0.0662P)^2^+9.0908P] where P=(Fo^2^+2Fc^2^)/3'
_refine_ls_weighting_scheme calc
_refine_ls_wR_factor_gt 0.1038
_refine_ls_wR_factor_ref 0.1046
_reflns_Friedel_coverage 0.794
_reflns_Friedel_fraction_full 1.000
_reflns_Friedel_fraction_max 1.000
_reflns_number_gt 7091
_reflns_number_total 7307
_reflns_threshold_expression 'I > 2\s(I)'
_cod_data_source_file d3dt04028c2.cif
_cod_data_source_block lfp-lbf-121717_sq
_cod_database_code 7715349
_shelx_shelxl_version_number 2018/3
_chemical_oxdiff_formula 'C36 H24 Cl8 Dy8 N80 O56 '
_shelx_space_group_comment
;
The symmetry employed for this shelxl refinement is uniquely defined
by the following loop, which should always be used as a source of
symmetry information in preference to the above space-group names.
They are only intended as comments.
;
_shelx_estimated_absorpt_t_max 0.137
_shelx_estimated_absorpt_t_min 0.096
_reflns_odcompleteness_completeness 100.00
_reflns_odcompleteness_iscentric 1
_reflns_odcompleteness_theta 66.97
_olex2_refinement_description
;
1. Fixed Uiso
 At 1.2 times of:
  All C(H) groups, All N(H) groups
 At 1.5 times of:
  All C(H,H,H) groups, All O(H) groups
2. Restrained distances
 O7-H7
 0.85 with sigma of 0.01
 H4-H10A
 2.15 with sigma of 0.01
 C25-H7
 1.877503 with sigma of 0.02
 Dy2-H7
 2.868413 with sigma of 0.02
3. Rigid bond restraints
 O7, C25
 with sigma for 1-2 distances of 0.01 and sigma for 1-3 distances of 0.02
 O8, C26
 with sigma for 1-2 distances of 0.01 and sigma for 1-3 distances of 0.02
4. Uiso/Uaniso restraints and constraints
Uanis(C26) \\sim Ueq: with sigma of 0.005 and sigma for terminal atoms of 0.01
Uanis(C27) \\sim Ueq: with sigma of 0.005 and sigma for terminal atoms of 0.01
Uanis(C26) \\sim Ueq, Uanis(C25) \\sim Ueq: with sigma of 0.005 and sigma for
terminal atoms of 0.01
Uanis(O8) \\sim Ueq, Uanis(C26) \\sim Ueq: with sigma of 0.01 and sigma for
terminal atoms of 0.02
Uanis(O9) \\sim Ueq: with sigma of 0.01 and sigma for terminal atoms of 0.02
Uanis(O8) \\sim Ueq: with sigma of 0.005 and sigma for terminal atoms of 0.01
Uanis(C25) = Uanis(C26)
5.a Ternary CH refined with riding coordinates:
 C12(H12), C13(H13)
5.b Aromatic/amide H refined with riding coordinates:
 N3(H3), C24(H24), C10(H10), C8(H8), C17(H17), C2(H2), C3(H3B), C4(H4A),
 C18(H18), N4(H4B), C22(H22), C9(H9), C23(H23), C15(H15)
5.c Idealised Me refined as rotating group:
 C28(H28A,H28B,H28C), C25(H25A,H25B,H25C), C27(H27A,H27B,H27C), C26(H26A,H26B,
 H26C)
5.d Idealised tetrahedral OH refined as rotating group:
 O3(H3A), O4(H4), O9(H9A), O10(H10A)
;
_platon_squeeze_special_details
;
A solvent mask was calculated and 188 electrons were 
found in a volume of 796\%A^3^ in 1 void per unit cell. 
This is consistent with the presence of 
2[CH3OH], 1[H2O] per Asymmetric Unit 
which account for 184 electrons 
per unit cell.
;
_platon_squeeze_void_probe_radius 1.20
_olex2_submission_special_instructions 'No special instructions were received'
_oxdiff_exptl_absorpt_empirical_details
;
Empirical correction (ABSPACK) includes:
- Absorption correction using spherical harmonics
- Frame scaling
;
_oxdiff_exptl_absorpt_empirical_full_max 2.698
_oxdiff_exptl_absorpt_empirical_full_min 0.640

loop_
_space_group_symop_operation_xyz
'x, y, z'
'-x+1/2, -y, z+1/2'
'-x, y+1/2, -z+1/2'
'x+1/2, -y+1/2, -z'

loop_
_atom_site_label
_atom_site_type_symbol
_atom_site_fract_x
_atom_site_fract_y
_atom_site_fract_z
_atom_site_U_iso_or_equiv
_atom_site_adp_type
_atom_site_occupancy
_atom_site_site_symmetry_order
_atom_site_calc_flag
_atom_site_refinement_flags_posn
_atom_site_refinement_flags_adp
_atom_site_refinement_flags_occupancy
_atom_site_disorder_assembly
_atom_site_disorder_group
Dy2 Dy 1.14724(4) 0.36644(3) 0.43738(3) 0.02078(14) Uani 1 1 d D . . . .
Dy1 Dy -0.10352(4) 0.45591(3) 0.38005(3) 0.02613(15) Uani 1 1 d . . . . .
Cl3 Cl 1.09401(16) 0.28700(12) 0.55899(12) 0.0288(4) Uani 1 1 d . . . . .
Cl1 Cl -0.12758(19) 0.41601(13) 0.24148(13) 0.0358(5) Uani 1 1 d . . . . .
Cl2 Cl -0.1080(2) 0.48726(15) 0.52301(13) 0.0403(5) Uani 1 1 d . . . . .
Cl4 Cl 0.3761(2) 0.2683(2) 0.24742(18) 0.0604(8) Uani 1 1 d . . . . .
O1 O -0.0232(5) 0.3422(3) 0.4001(3) 0.0233(12) Uani 1 1 d . . . . .
O5 O 0.7232(5) 0.4138(4) 0.4010(4) 0.0332(15) Uani 1 1 d . . . . .
O2 O 0.3157(5) 0.4182(4) 0.4636(4) 0.0278(14) Uani 1 1 d . . . . .
O6 O 1.0737(5) 0.4743(4) 0.3832(4) 0.0297(14) Uani 1 1 d . . . . .
O7 O 1.2120(5) 0.3685(4) 0.3143(3) 0.0303(14) Uani 1 1 d D U . . .
H7 H 1.265(6) 0.341(6) 0.305(2) 0.046 Uiso 1 1 d D U . . .
N1 N 0.1178(5) 0.2337(4) 0.3939(4) 0.0219(14) Uani 1 1 d . . . . .
N3 N 0.3941(6) 0.3052(4) 0.4487(4) 0.0258(15) Uani 1 1 d . . . . .
H3 H 0.449379 0.276729 0.451209 0.031 Uiso 1 1 calc R U . . .
O3 O 0.4956(6) 0.4890(4) 0.4917(5) 0.0436(18) Uani 1 1 d . . . . .
H3A H 0.463482 0.517809 0.462698 0.065 Uiso 1 1 calc R U . . .
N6 N 0.9458(6) 0.5856(4) 0.3475(4) 0.0242(15) Uani 1 1 d . . . . .
O8 O 1.1368(7) 0.4606(5) 0.5322(4) 0.054(2) Uani 1 1 d . U . . .
N2 N 0.2985(5) 0.2761(4) 0.4343(4) 0.0240(15) Uani 1 1 d . . . . .
O4 O 0.4715(6) 0.4586(6) 0.3363(4) 0.049(2) Uani 1 1 d . . . . .
H4 H 0.481145 0.449652 0.290946 0.074 Uiso 1 1 calc DR U . . .
C20 C 1.0458(7) 0.6032(5) 0.3502(5) 0.0262(19) Uani 1 1 d . . . . .
C6 C 0.0214(6) 0.2137(5) 0.3782(4) 0.0203(16) Uani 1 1 d . . . . .
N5 N 0.7553(6) 0.5470(5) 0.3489(4) 0.0294(17) Uani 1 1 d . . . . .
C12 C 0.5013(7) 0.4165(5) 0.4607(5) 0.0270(19) Uani 1 1 d . . . . .
H12 H 0.547203 0.384347 0.492127 0.032 Uiso 1 1 calc R U . . .
C24 C 1.1906(8) 0.6910(5) 0.3366(6) 0.032(2) Uani 1 1 d . . . . .
H24 H 1.217206 0.740016 0.326241 0.038 Uiso 1 1 calc R U . . .
C11 C 0.3960(7) 0.3812(5) 0.4588(4) 0.0254(18) Uani 1 1 d . . . . .
C7 C 0.1912(7) 0.1804(5) 0.3937(5) 0.0267(19) Uani 1 1 d . . . . .
C10 C 0.2927(7) 0.2061(5) 0.4143(5) 0.0247(18) Uani 1 1 d . . . . .
H10 H 0.350739 0.173687 0.413229 0.030 Uiso 1 1 calc R U . . .
C8 C 0.1715(7) 0.1041(5) 0.3729(5) 0.0264(19) Uani 1 1 d . . . . .
H8 H 0.225789 0.068354 0.370542 0.032 Uiso 1 1 calc R U . . .
C17 C 0.9076(8) 0.7139(5) 0.3105(5) 0.031(2) Uani 1 1 d . . . . .
H17 H 0.857772 0.751020 0.297770 0.037 Uiso 1 1 calc R U . . .
C2 C -0.1557(7) 0.2519(5) 0.3694(5) 0.0289(19) Uani 1 1 d . . . . .
H2 H -0.207983 0.289184 0.373359 0.035 Uiso 1 1 calc R U . . .
C21 C 1.1143(7) 0.5428(5) 0.3688(5) 0.0282(19) Uani 1 1 d . . . . .
C3 C -0.1808(8) 0.1770(6) 0.3505(5) 0.030(2) Uani 1 1 d . . . . .
H3B H -0.250503 0.165181 0.340818 0.036 Uiso 1 1 calc R U . . .
C4 C -0.1105(8) 0.1206(5) 0.3453(5) 0.031(2) Uani 1 1 d . . . . .
H4A H -0.131250 0.070419 0.333344 0.037 Uiso 1 1 calc R U . . .
C19 C 1.0839(8) 0.6774(5) 0.3329(5) 0.029(2) Uani 1 1 d . . . . .
C18 C 1.0103(8) 0.7319(6) 0.3128(5) 0.032(2) Uani 1 1 d . . . . .
H18 H 1.031654 0.781889 0.300525 0.038 Uiso 1 1 calc R U . . .
N4 N 0.6568(7) 0.5194(5) 0.3502(5) 0.038(2) Uani 1 1 d . . . . .
H4B H 0.603918 0.545611 0.334201 0.045 Uiso 1 1 calc R U . . .
C1 C -0.0542(6) 0.2716(5) 0.3824(5) 0.0194(16) Uani 1 1 d . . . . .
O9 O 0.5174(8) 0.6203(7) 0.2912(8) 0.086(4) Uani 1 1 d . U . . .
H9A H 0.536121 0.665559 0.286077 0.130 Uiso 1 1 calc R U . . .
C22 C 1.2178(8) 0.5589(6) 0.3708(5) 0.034(2) Uani 1 1 d . . . . .
H22 H 1.264770 0.519595 0.382877 0.040 Uiso 1 1 calc R U . . .
C16 C 0.8786(7) 0.6387(5) 0.3277(5) 0.0285(19) Uani 1 1 d . . . . .
C5 C -0.0059(7) 0.1373(5) 0.3580(5) 0.0247(17) Uani 1 1 d . . . . .
C9 C 0.0738(7) 0.0828(5) 0.3564(5) 0.029(2) Uani 1 1 d . . . . .
H9 H 0.059199 0.031584 0.343840 0.035 Uiso 1 1 calc R U . . .
C14 C 0.6484(8) 0.4496(6) 0.3779(5) 0.034(2) Uani 1 1 d . . . . .
C13 C 0.5420(7) 0.4163(6) 0.3792(6) 0.033(2) Uani 1 1 d . . . . .
H13 H 0.544424 0.363007 0.360357 0.040 Uiso 1 1 calc R U . . .
C23 C 1.2555(7) 0.6325(6) 0.3554(5) 0.034(2) Uani 1 1 d . . . . .
H23 H 1.327054 0.641722 0.357965 0.041 Uiso 1 1 calc R U . . .
C15 C 0.7707(8) 0.6149(6) 0.3279(6) 0.033(2) Uani 1 1 d . . . . .
H15 H 0.716575 0.647713 0.313406 0.040 Uiso 1 1 calc R U . . .
O10 O 0.5021(8) 0.4024(7) 0.2036(6) 0.073(3) Uani 1 1 d . . . . .
H10A H 0.468857 0.361911 0.208462 0.109 Uiso 1 1 calc DR U . . .
C28 C 0.6076(13) 0.3848(13) 0.1880(9) 0.088(6) Uani 1 1 d . . . . .
H28A H 0.612392 0.358805 0.139926 0.132 Uiso 1 1 calc R U . . .
H28B H 0.634712 0.351864 0.227211 0.132 Uiso 1 1 calc R U . . .
H28C H 0.647486 0.431881 0.186193 0.132 Uiso 1 1 calc R U . . .
C25 C 1.1859(17) 0.4100(12) 0.2498(11) 0.096(4) Uani 1 1 d D U . . .
H25A H 1.223682 0.389762 0.207089 0.144 Uiso 1 1 calc R U . . .
H25B H 1.203657 0.463476 0.256980 0.144 Uiso 1 1 calc R U . . .
H25C H 1.112172 0.405422 0.240653 0.144 Uiso 1 1 calc R U . . .
C27 C 0.4666(13) 0.5952(11) 0.2244(10) 0.081(5) Uani 1 1 d . U . . .
H27A H 0.517482 0.575079 0.189492 0.122 Uiso 1 1 calc R U . . .
H27B H 0.430808 0.638075 0.201476 0.122 Uiso 1 1 calc R U . . .
H27C H 0.417155 0.555367 0.236815 0.122 Uiso 1 1 calc R U . . .
C26 C 1.1711(17) 0.4896(13) 0.5864(11) 0.096(4) Uani 1 1 d . U . . .
H26A H 1.238394 0.511274 0.574864 0.144 Uiso 1 1 calc R U . . .
H26B H 1.178280 0.451579 0.625773 0.144 Uiso 1 1 calc R U . . .
H26C H 1.125004 0.530014 0.603170 0.144 Uiso 1 1 calc R U . . .

loop_
_atom_site_aniso_label
_atom_site_aniso_U_11
_atom_site_aniso_U_22
_atom_site_aniso_U_33
_atom_site_aniso_U_23
_atom_site_aniso_U_13
_atom_site_aniso_U_12
Dy2 0.0186(2) 0.0195(2) 0.0242(2) 0.0014(2) 0.0009(2) -0.0009(2)
Dy1 0.0227(3) 0.0200(3) 0.0357(3) 0.0071(2) 0.0004(2) -0.0012(2)
Cl3 0.0281(10) 0.0336(11) 0.0248(9) 0.0031(8) 0.0005(9) -0.0066(8)
Cl1 0.0458(14) 0.0271(11) 0.0346(11) 0.0060(9) -0.0021(10) -0.0019(9)
Cl2 0.0432(13) 0.0437(13) 0.0341(11) -0.0039(10) 0.0051(11) -0.0045(11)
Cl4 0.0566(19) 0.0661(19) 0.0584(17) -0.0227(15) 0.0130(14) 0.0080(14)
O1 0.027(3) 0.016(3) 0.027(3) 0.001(2) -0.001(2) 0.003(2)
O5 0.031(3) 0.025(3) 0.044(4) 0.009(3) -0.001(3) -0.002(3)
O2 0.027(3) 0.023(3) 0.034(3) 0.000(3) -0.007(3) -0.003(3)
O6 0.033(3) 0.020(3) 0.036(3) 0.010(3) 0.005(3) -0.001(2)
O7 0.037(4) 0.031(3) 0.023(3) 0.000(3) 0.006(3) 0.003(3)
N1 0.023(4) 0.021(3) 0.022(3) 0.004(3) 0.001(3) -0.002(3)
N3 0.021(3) 0.026(4) 0.030(4) 0.004(3) 0.003(3) 0.002(3)
O3 0.033(4) 0.031(4) 0.066(5) -0.003(4) 0.004(3) -0.004(3)
N6 0.026(4) 0.022(4) 0.025(4) 0.002(3) 0.005(3) -0.003(3)
O8 0.072(5) 0.043(4) 0.045(4) -0.012(3) 0.011(3) -0.009(4)
N2 0.017(3) 0.030(4) 0.025(4) 0.003(3) 0.002(3) -0.004(3)
O4 0.032(4) 0.070(6) 0.046(4) 0.035(4) -0.010(3) -0.008(4)
C20 0.035(5) 0.024(4) 0.020(4) 0.002(3) 0.001(4) -0.005(4)
C6 0.029(4) 0.016(4) 0.017(4) -0.001(3) 0.001(3) -0.002(3)
N5 0.021(4) 0.031(4) 0.036(4) 0.008(3) 0.000(3) -0.005(3)
C12 0.020(4) 0.028(5) 0.033(5) 0.005(4) -0.004(4) -0.002(3)
C24 0.036(5) 0.022(4) 0.036(5) 0.001(4) 0.006(4) -0.013(4)
C11 0.028(4) 0.026(4) 0.022(4) 0.000(3) 0.001(4) -0.002(4)
C7 0.031(5) 0.025(5) 0.025(4) -0.001(4) 0.008(4) -0.002(4)
C10 0.028(4) 0.017(4) 0.029(4) 0.004(3) 0.004(3) 0.007(3)
C8 0.033(5) 0.015(4) 0.031(5) -0.006(3) 0.006(4) 0.002(3)
C17 0.034(5) 0.020(4) 0.037(5) 0.003(4) 0.006(4) 0.005(4)
C2 0.027(5) 0.026(4) 0.034(5) 0.002(4) -0.009(4) 0.002(4)
C21 0.032(5) 0.026(4) 0.026(4) 0.002(4) 0.007(4) 0.002(4)
C3 0.032(5) 0.027(5) 0.030(5) -0.002(4) -0.003(4) -0.002(4)
C4 0.035(5) 0.027(5) 0.031(4) -0.008(4) 0.003(4) -0.010(4)
C19 0.045(6) 0.022(4) 0.020(4) 0.002(3) 0.004(4) -0.005(4)
C18 0.039(5) 0.025(5) 0.032(5) -0.007(4) 0.009(4) -0.006(4)
N4 0.024(4) 0.034(5) 0.055(5) 0.016(4) 0.001(4) 0.002(3)
C1 0.023(4) 0.017(4) 0.018(4) 0.001(3) 0.004(3) -0.001(3)
O9 0.048(5) 0.075(8) 0.137(10) 0.062(7) -0.014(6) -0.003(5)
C22 0.033(5) 0.035(5) 0.033(5) 0.009(4) -0.002(4) -0.004(4)
C16 0.041(5) 0.021(4) 0.024(4) 0.003(3) 0.007(4) 0.005(4)
C5 0.030(5) 0.020(4) 0.024(4) -0.001(3) 0.000(3) -0.001(4)
C9 0.035(5) 0.022(4) 0.030(5) -0.006(4) 0.006(4) 0.001(4)
C14 0.035(5) 0.031(5) 0.037(5) 0.008(4) -0.010(4) 0.000(4)
C13 0.032(5) 0.034(5) 0.035(5) 0.013(4) -0.007(4) 0.002(4)
C23 0.028(5) 0.034(5) 0.041(5) 0.011(4) -0.003(4) -0.013(4)
C15 0.033(5) 0.026(5) 0.042(5) 0.010(4) -0.001(4) 0.004(4)
O10 0.078(7) 0.078(7) 0.063(6) 0.002(5) -0.006(5) -0.019(6)
C28 0.063(9) 0.138(18) 0.063(9) 0.014(10) 0.007(8) -0.007(11)
C25 0.107(8) 0.092(7) 0.089(6) 0.002(6) -0.014(6) 0.003(6)
C27 0.070(8) 0.092(10) 0.082(9) 0.035(8) -0.012(7) 0.016(8)
C26 0.107(8) 0.092(7) 0.089(6) 0.002(6) -0.014(6) 0.003(6)

loop_
_atom_type_symbol
_atom_type_description
_atom_type_scat_dispersion_real
_atom_type_scat_dispersion_imag
_atom_type_scat_source
C C 0.0181 0.0091 'International Tables Vol C Tables 4.2.6.8 and 6.1.1.4'
Cl Cl 0.3639 0.7018 'International Tables Vol C Tables 4.2.6.8 and 6.1.1.4'
Dy Dy -9.8046 9.8477 'International Tables Vol C Tables 4.2.6.8 and 6.1.1.4'
H H 0.0000 0.0000 'International Tables Vol C Tables 4.2.6.8 and 6.1.1.4'
N N 0.0311 0.0180 'International Tables Vol C Tables 4.2.6.8 and 6.1.1.4'
O O 0.0492 0.0322 'International Tables Vol C Tables 4.2.6.8 and 6.1.1.4'

loop_
_geom_angle_atom_site_label_1
_geom_angle_atom_site_label_2
_geom_angle_atom_site_label_3
_geom_angle
_geom_angle_site_symmetry_1
_geom_angle_site_symmetry_3
_geom_angle_publ_flag
Cl3 Dy2 Dy1 102.42(5) . 1_655 ?
O1 Dy2 Dy1 35.08(14) 1_655 1_655 ?
O1 Dy2 Cl3 83.86(15) 1_655 . ?
O1 Dy2 O2 167.5(2) 1_655 1_655 ?
O1 Dy2 O7 94.2(2) 1_655 . ?
O1 Dy2 N1 66.2(2) 1_655 1_655 ?
O1 Dy2 O8 105.9(3) 1_655 . ?
O1 Dy2 N2 127.9(2) 1_655 1_655 ?
O2 Dy2 Dy1 132.94(15) 1_655 1_655 ?
O2 Dy2 Cl3 105.82(16) 1_655 . ?
O2 Dy2 N1 123.5(2) 1_655 1_655 ?
O2 Dy2 N2 62.3(2) 1_655 1_655 ?
O6 Dy2 Dy1 36.13(15) . 1_655 ?
O6 Dy2 Cl3 130.91(16) . . ?
O6 Dy2 O1 69.1(2) . 1_655 ?
O6 Dy2 O2 98.4(2) . 1_655 ?
O6 Dy2 O7 75.3(2) . . ?
O6 Dy2 N1 124.6(2) . 1_655 ?
O6 Dy2 O8 73.0(3) . . ?
O6 Dy2 N2 145.0(2) . 1_655 ?
O7 Dy2 Dy1 92.77(16) . 1_655 ?
O7 Dy2 Cl3 149.33(18) . . ?
O7 Dy2 O2 81.5(2) . 1_655 ?
O7 Dy2 N1 77.1(2) . 1_655 ?
O7 Dy2 O8 132.7(3) . . ?
O7 Dy2 N2 73.2(2) . 1_655 ?
N1 Dy2 Dy1 99.94(16) 1_655 1_655 ?
N1 Dy2 Cl3 74.13(16) 1_655 . ?
N1 Dy2 N2 61.6(2) 1_655 1_655 ?
O8 Dy2 Dy1 81.6(2) . 1_655 ?
O8 Dy2 Cl3 76.5(2) . . ?
O8 Dy2 O2 69.6(3) . 1_655 ?
O8 Dy2 N1 150.2(3) . 1_655 ?
O8 Dy2 N2 119.8(3) . 1_655 ?
N2 Dy2 Dy1 158.56(17) 1_655 1_655 ?
N2 Dy2 Cl3 83.80(17) 1_655 . ?
Cl1 Dy1 Dy2 104.62(6) . 1_455 ?
Cl1 Dy1 Cl2 171.04(8) . . ?
Cl2 Dy1 Dy2 80.82(6) . 1_455 ?
O1 Dy1 Dy2 36.37(15) . 1_455 ?
O1 Dy1 Cl1 88.24(16) . . ?
O1 Dy1 Cl2 92.32(16) . . ?
O1 Dy1 O5 97.8(2) . 1_455 ?
O1 Dy1 O6 70.3(2) . 1_455 ?
O1 Dy1 N6 137.3(2) . 1_455 ?
O1 Dy1 N5 158.7(2) . 1_455 ?
O5 Dy1 Dy2 129.96(16) 1_455 1_455 ?
O5 Dy1 Cl1 87.32(18) 1_455 . ?
O5 Dy1 Cl2 83.74(18) 1_455 . ?
O5 Dy1 N6 124.9(2) 1_455 1_455 ?
O5 Dy1 N5 62.8(2) 1_455 1_455 ?
O6 Dy1 Dy2 36.19(15) 1_455 1_455 ?
O6 Dy1 Cl1 100.38(18) 1_455 . ?
O6 Dy1 Cl2 88.21(18) 1_455 . ?
O6 Dy1 O5 165.5(2) 1_455 1_455 ?
O6 Dy1 N6 67.4(2) 1_455 1_455 ?
O6 Dy1 N5 130.1(2) 1_455 1_455 ?
N6 Dy1 Dy2 103.14(19) 1_455 1_455 ?
N6 Dy1 Cl1 93.16(18) 1_455 . ?
N6 Dy1 Cl2 92.49(18) 1_455 . ?
N6 Dy1 N5 62.7(3) 1_455 1_455 ?
N5 Dy1 Dy2 164.86(18) 1_455 1_455 ?
N5 Dy1 Cl1 82.6(2) 1_455 . ?
N5 Dy1 Cl2 93.9(2) 1_455 . ?
Dy1 O1 Dy2 108.5(2) . 1_455 ?
C1 O1 Dy2 121.1(5) . 1_455 ?
C1 O1 Dy1 129.3(5) . . ?
C14 O5 Dy1 122.2(6) . 1_655 ?
C11 O2 Dy2 123.7(6) . 1_455 ?
Dy1 O6 Dy2 107.7(2) 1_655 . ?
C21 O6 Dy2 130.4(6) . . ?
C21 O6 Dy1 120.7(5) . 1_655 ?
Dy2 O7 H7 117(2) . . ?
C25 O7 Dy2 133.5(10) . . ?
C25 O7 H7 109(2) . . ?
C6 N1 Dy2 117.2(5) . 1_455 ?
C6 N1 C7 119.1(7) . . ?
C7 N1 Dy2 123.2(6) . 1_455 ?
N2 N3 H3 122.9 . . ?
C11 N3 H3 122.9 . . ?
C11 N3 N2 114.3(7) . . ?
C12 O3 H3A 109.5 . . ?
C20 N6 Dy1 117.6(6) . 1_655 ?
C16 N6 Dy1 123.2(6) . 1_655 ?
C16 N6 C20 119.2(8) . . ?
C26 O8 Dy2 149.8(13) . . ?
N3 N2 Dy2 118.0(5) . 1_455 ?
C10 N2 Dy2 124.1(6) . 1_455 ?
C10 N2 N3 117.6(7) . . ?
C13 O4 H4 109.5 . . ?
N6 C20 C21 116.4(8) . . ?
N6 C20 C19 122.7(9) . . ?
C21 C20 C19 120.9(9) . . ?
N1 C6 C1 117.0(7) . . ?
N1 C6 C5 122.2(8) . . ?
C1 C6 C5 120.8(8) . . ?
N4 N5 Dy1 117.2(6) . 1_655 ?
C15 N5 Dy1 123.6(7) . 1_655 ?
C15 N5 N4 119.1(8) . . ?
O3 C12 H12 109.0 . . ?
O3 C12 C11 109.7(8) . . ?
O3 C12 C13 113.3(8) . . ?
C11 C12 H12 109.0 . . ?
C11 C12 C13 106.8(7) . . ?
C13 C12 H12 109.0 . . ?
C19 C24 H24 120.3 . . ?
C23 C24 H24 120.3 . . ?
C23 C24 C19 119.4(9) . . ?
O2 C11 N3 121.1(8) . . ?
O2 C11 C12 123.5(8) . . ?
N3 C11 C12 115.4(8) . . ?
N1 C7 C10 115.6(8) . . ?
N1 C7 C8 122.3(8) . . ?
C8 C7 C10 122.0(8) . . ?
N2 C10 C7 115.2(8) . . ?
N2 C10 H10 122.4 . . ?
C7 C10 H10 122.4 . . ?
C7 C8 H8 120.4 . . ?
C9 C8 C7 119.2(8) . . ?
C9 C8 H8 120.4 . . ?
C18 C17 H17 121.0 . . ?
C18 C17 C16 118.0(9) . . ?
C16 C17 H17 121.0 . . ?
C3 C2 H2 120.1 . . ?
C1 C2 H2 120.1 . . ?
C1 C2 C3 119.9(8) . . ?
O6 C21 C20 117.9(8) . . ?
O6 C21 C22 124.4(9) . . ?
C22 C21 C20 117.7(9) . . ?
C2 C3 H3B 118.4 . . ?
C4 C3 C2 123.3(9) . . ?
C4 C3 H3B 118.4 . . ?
C3 C4 H4A 120.3 . . ?
C3 C4 C5 119.3(8) . . ?
C5 C4 H4A 120.3 . . ?
C24 C19 C20 119.0(9) . . ?
C18 C19 C20 116.3(9) . . ?
C18 C19 C24 124.7(9) . . ?
C17 C18 C19 121.0(9) . . ?
C17 C18 H18 119.5 . . ?
C19 C18 H18 119.5 . . ?
N5 N4 H4B 122.9 . . ?
C14 N4 N5 114.3(8) . . ?
C14 N4 H4B 122.9 . . ?
O1 C1 C6 117.8(7) . . ?
O1 C1 C2 123.8(8) . . ?
C2 C1 C6 118.3(8) . . ?
C27 O9 H9A 109.5 . . ?
C21 C22 H22 119.2 . . ?
C21 C22 C23 121.6(10) . . ?
C23 C22 H22 119.2 . . ?
N6 C16 C17 122.8(9) . . ?
N6 C16 C15 115.5(8) . . ?
C17 C16 C15 121.6(8) . . ?
C4 C5 C6 118.3(8) . . ?
C4 C5 C9 124.4(8) . . ?
C9 C5 C6 117.2(8) . . ?
C8 C9 C5 119.8(8) . . ?
C8 C9 H9 120.1 . . ?
C5 C9 H9 120.1 . . ?
O5 C14 N4 122.2(10) . . ?
O5 C14 C13 121.6(8) . . ?
N4 C14 C13 116.2(9) . . ?
O4 C13 C12 106.8(8) . . ?
O4 C13 C14 112.7(8) . . ?
O4 C13 H13 109.3 . . ?
C12 C13 H13 109.3 . . ?
C14 C13 C12 109.2(8) . . ?
C14 C13 H13 109.3 . . ?
C24 C23 C22 121.4(9) . . ?
C24 C23 H23 119.3 . . ?
C22 C23 H23 119.3 . . ?
N5 C15 C16 114.9(9) . . ?
N5 C15 H15 122.6 . . ?
C16 C15 H15 122.6 . . ?
C28 O10 H10A 109.5 . . ?
O10 C28 H28A 109.5 . . ?
O10 C28 H28B 109.5 . . ?
O10 C28 H28C 109.5 . . ?
H28A C28 H28B 109.5 . . ?
H28A C28 H28C 109.5 . . ?
H28B C28 H28C 109.5 . . ?
O7 C25 H25A 109.5 . . ?
O7 C25 H25B 109.5 . . ?
O7 C25 H25C 109.5 . . ?
H25A C25 H25B 109.5 . . ?
H25A C25 H25C 109.5 . . ?
H25B C25 H25C 109.5 . . ?
O9 C27 H27A 109.5 . . ?
O9 C27 H27B 109.5 . . ?
O9 C27 H27C 109.5 . . ?
H27A C27 H27B 109.5 . . ?
H27A C27 H27C 109.5 . . ?
H27B C27 H27C 109.5 . . ?
O8 C26 H26A 109.5 . . ?
O8 C26 H26B 109.5 . . ?
O8 C26 H26C 109.5 . . ?
H26A C26 H26B 109.5 . . ?
H26A C26 H26C 109.5 . . ?
H26B C26 H26C 109.5 . . ?

loop_
_geom_bond_atom_site_label_1
_geom_bond_atom_site_label_2
_geom_bond_distance
_geom_bond_site_symmetry_2
_geom_bond_publ_flag
Dy2 Dy1 3.7784(7) 1_655 ?
Dy2 Cl3 2.687(2) . ?
Dy2 O1 2.363(6) 1_655 ?
Dy2 O2 2.428(6) 1_655 ?
Dy2 O6 2.341(6) . ?
Dy2 O7 2.369(6) . ?
Dy2 N1 2.496(7) 1_655 ?
Dy2 O8 2.383(8) . ?
Dy2 N2 2.538(7) 1_655 ?
Dy1 Cl1 2.607(2) . ?
Dy1 Cl2 2.629(2) . ?
Dy1 O1 2.291(6) . ?
Dy1 O5 2.411(7) 1_455 ?
Dy1 O6 2.338(6) 1_455 ?
Dy1 N6 2.446(7) 1_455 ?
Dy1 N5 2.508(8) 1_455 ?
O1 C1 1.347(10) . ?
O5 C14 1.235(12) . ?
O2 C11 1.239(12) . ?
O6 C21 1.344(11) . ?
O7 H7 0.852(13) . ?
O7 C25 1.411(19) . ?
N1 C6 1.338(11) . ?
N1 C7 1.342(12) . ?
N3 H3 0.8800 . ?
N3 N2 1.374(11) . ?
N3 C11 1.352(12) . ?
O3 H3A 0.8400 . ?
O3 C12 1.396(12) . ?
N6 C20 1.344(13) . ?
N6 C16 1.331(12) . ?
O8 C26 1.19(2) . ?
N2 C10 1.287(12) . ?
O4 H4 0.8400 . ?
O4 C13 1.413(12) . ?
C20 C21 1.430(14) . ?
C20 C19 1.434(13) . ?
C6 C1 1.421(12) . ?
C6 C5 1.441(12) . ?
N5 N4 1.375(12) . ?
N5 C15 1.270(13) . ?
C12 H12 1.0000 . ?
C12 C11 1.510(13) . ?
C12 C13 1.558(14) . ?
C24 H24 0.9500 . ?
C24 C19 1.416(15) . ?
C24 C23 1.377(16) . ?
C7 C10 1.449(13) . ?
C7 C8 1.419(12) . ?
C10 H10 0.9500 . ?
C8 H8 0.9500 . ?
C8 C9 1.363(14) . ?
C17 H17 0.9500 . ?
C17 C18 1.379(15) . ?
C17 C16 1.414(13) . ?
C2 H2 0.9500 . ?
C2 C3 1.403(13) . ?
C2 C1 1.390(13) . ?
C21 C22 1.382(15) . ?
C3 H3B 0.9500 . ?
C3 C4 1.357(14) . ?
C4 H4A 0.9500 . ?
C4 C5 1.416(14) . ?
C19 C18 1.406(15) . ?
C18 H18 0.9500 . ?
N4 H4B 0.8800 . ?
N4 C14 1.331(13) . ?
O9 H9A 0.8400 . ?
O9 C27 1.44(2) . ?
C22 H22 0.9500 . ?
C22 C23 1.416(14) . ?
C16 C15 1.471(14) . ?
C5 C9 1.417(13) . ?
C9 H9 0.9500 . ?
C14 C13 1.509(14) . ?
C13 H13 1.0000 . ?
C23 H23 0.9500 . ?
C15 H15 0.9500 . ?
O10 H10A 0.8400 . ?
O10 C28 1.44(2) . ?
C28 H28A 0.9800 . ?
C28 H28B 0.9800 . ?
C28 H28C 0.9800 . ?
C25 H25A 0.9800 . ?
C25 H25B 0.9800 . ?
C25 H25C 0.9800 . ?
C27 H27A 0.9800 . ?
C27 H27B 0.9800 . ?
C27 H27C 0.9800 . ?
C26 H26A 0.9800 . ?
C26 H26B 0.9800 . ?
C26 H26C 0.9800 . ?

loop_
_geom_torsion_atom_site_label_1
_geom_torsion_atom_site_label_2
_geom_torsion_atom_site_label_3
_geom_torsion_atom_site_label_4
_geom_torsion
_geom_torsion_site_symmetry_1
_geom_torsion_site_symmetry_2
_geom_torsion_site_symmetry_3
_geom_torsion_site_symmetry_4
_geom_torsion_publ_flag
Dy2 O1 C1 C6 -7.4(10) 1_455 . . . ?
Dy2 O1 C1 C2 171.4(7) 1_455 . . . ?
Dy2 O2 C11 N3 -9.7(11) 1_455 . . . ?
Dy2 O2 C11 C12 167.9(6) 1_455 . . . ?
Dy2 O6 C21 C20 -166.6(6) . . . . ?
Dy2 O6 C21 C22 13.2(13) . . . . ?
Dy2 N1 C6 C1 4.6(9) 1_455 . . . ?
Dy2 N1 C6 C5 -175.2(6) 1_455 . . . ?
Dy2 N1 C7 C10 -5.2(10) 1_455 . . . ?
Dy2 N1 C7 C8 176.2(6) 1_455 . . . ?
Dy2 N2 C10 C7 -0.7(11) 1_455 . . . ?
Dy1 O1 C1 C6 159.7(6) . . . . ?
Dy1 O1 C1 C2 -21.5(12) . . . . ?
Dy1 O5 C14 N4 -10.7(14) 1_655 . . . ?
Dy1 O5 C14 C13 169.0(7) 1_655 . . . ?
Dy1 O6 C21 C20 -1.1(10) 1_655 . . . ?
Dy1 O6 C21 C22 178.8(7) 1_655 . . . ?
Dy1 N6 C20 C21 2.8(10) 1_655 . . . ?
Dy1 N6 C20 C19 -179.6(6) 1_655 . . . ?
Dy1 N6 C16 C17 178.6(6) 1_655 . . . ?
Dy1 N6 C16 C15 1.0(11) 1_655 . . . ?
Dy1 N5 N4 C14 8.6(11) 1_655 . . . ?
Dy1 N5 C15 C16 -3.9(13) 1_655 . . . ?
O5 C14 C13 O4 -167.1(10) . . . . ?
O5 C14 C13 C12 74.3(12) . . . . ?
O6 C21 C22 C23 -179.7(9) . . . . ?
N1 C6 C1 O1 1.5(11) . . . . ?
N1 C6 C1 C2 -177.4(8) . . . . ?
N1 C6 C5 C4 177.4(8) . . . . ?
N1 C6 C5 C9 0.9(12) . . . . ?
N1 C7 C10 N2 3.7(12) . . . . ?
N1 C7 C8 C9 -3.6(14) . . . . ?
N3 N2 C10 C7 -174.9(7) . . . . ?
O3 C12 C11 O2 19.0(12) . . . . ?
O3 C12 C11 N3 -163.3(7) . . . . ?
O3 C12 C13 O4 -61.9(10) . . . . ?
O3 C12 C13 C14 60.3(10) . . . . ?
N6 C20 C21 O6 -1.2(12) . . . . ?
N6 C20 C21 C22 178.9(8) . . . . ?
N6 C20 C19 C24 -179.5(9) . . . . ?
N6 C20 C19 C18 0.3(13) . . . . ?
N6 C16 C15 N5 1.8(13) . . . . ?
N2 N3 C11 O2 8.5(12) . . . . ?
N2 N3 C11 C12 -169.3(7) . . . . ?
C20 N6 C16 C17 -1.1(13) . . . . ?
C20 N6 C16 C15 -178.6(8) . . . . ?
C20 C21 C22 C23 0.2(14) . . . . ?
C20 C19 C18 C17 0.3(13) . . . . ?
C6 N1 C7 C10 -177.5(8) . . . . ?
C6 N1 C7 C8 3.9(12) . . . . ?
C6 C5 C9 C8 -0.5(13) . . . . ?
N5 N4 C14 O5 0.8(15) . . . . ?
N5 N4 C14 C13 -178.9(9) . . . . ?
C24 C19 C18 C17 180.0(9) . . . . ?
C11 N3 N2 Dy2 -3.7(9) . . . 1_455 ?
C11 N3 N2 C10 170.9(7) . . . . ?
C11 C12 C13 O4 59.0(10) . . . . ?
C11 C12 C13 C14 -178.8(8) . . . . ?
C7 N1 C6 C1 177.3(7) . . . . ?
C7 N1 C6 C5 -2.5(12) . . . . ?
C7 C8 C9 C5 1.8(14) . . . . ?
C10 C7 C8 C9 177.8(9) . . . . ?
C8 C7 C10 N2 -177.7(8) . . . . ?
C17 C16 C15 N5 -175.8(9) . . . . ?
C2 C3 C4 C5 -1.3(15) . . . . ?
C21 C20 C19 C24 -2.0(13) . . . . ?
C21 C20 C19 C18 177.7(8) . . . . ?
C21 C22 C23 C24 -0.9(16) . . . . ?
C3 C2 C1 O1 179.3(8) . . . . ?
C3 C2 C1 C6 -1.9(13) . . . . ?
C3 C4 C5 C6 1.8(13) . . . . ?
C3 C4 C5 C9 178.0(9) . . . . ?
C4 C5 C9 C8 -176.9(9) . . . . ?
C19 C20 C21 O6 -178.9(8) . . . . ?
C19 C20 C21 C22 1.3(13) . . . . ?
C19 C24 C23 C22 0.2(16) . . . . ?
C18 C17 C16 N6 1.6(14) . . . . ?
C18 C17 C16 C15 179.0(9) . . . . ?
N4 N5 C15 C16 -179.5(8) . . . . ?
N4 C14 C13 O4 12.6(14) . . . . ?
N4 C14 C13 C12 -106.0(10) . . . . ?
C1 C6 C5 C4 -2.4(12) . . . . ?
C1 C6 C5 C9 -179.0(8) . . . . ?
C1 C2 C3 C4 1.4(15) . . . . ?
C16 N6 C20 C21 -177.5(8) . . . . ?
C16 N6 C20 C19 0.1(13) . . . . ?
C16 C17 C18 C19 -1.1(14) . . . . ?
C5 C6 C1 O1 -178.7(7) . . . . ?
C5 C6 C1 C2 2.5(12) . . . . ?
C13 C12 C11 O2 -104.2(9) . . . . ?
C13 C12 C11 N3 73.5(9) . . . . ?
C23 C24 C19 C20 1.2(14) . . . . ?
C23 C24 C19 C18 -178.5(9) . . . . ?
C15 N5 N4 C14 -175.5(10) . . . . ?

loop_
_platon_squeeze_void_nr
_platon_squeeze_void_average_x
_platon_squeeze_void_average_y
_platon_squeeze_void_average_z
_platon_squeeze_void_volume
_platon_squeeze_void_count_electrons
_platon_squeeze_void_content
1 -0.010 0.250 1.000 398 94 '4 CH3OH,2 H2O'
2 -0.016 0.750 0.500 398 94 '4 CH3OH,2 H2O'
